data_4323389
loop_
_publ_author_name
'Athanassios I. Philippopoulos'
'Nick Hadjiliadis'
'Claire E. Hart'
'Bruno Donnadieu'
'Patrick C. Mc Gowan'
'Ren\'e Poilblanc'

_publ_contact_author 'Rene Poilblanc'
_publ_contact_author_address
;
Lab.de Chimie de Coordination,CNRS
205 Route de Narbonne 31077 Toulouse Cedex France
;
_publ_contact_author_email 'Poilblan@Lcc-toulouse.Fr '
_publ_section_title
;
 Transition-Metal Derivatives of a Functionalized Cyclopentadienyl Ligand.
 15.Synthesis and Structures of Amino Cyclopentadienyl Derivatives of
 Rhodium(I) and Rhodium(III) Including Water-Soluble Compounds
;
_journal_name_full 'Inorganic Chemistry'
_journal_page_first 1842
_journal_page_last 1849
_journal_paper_doi 10.1021/ic960395g
_journal_volume 36
_journal_year 1997
_chemical_formula_moiety ' C17 H27 Rh1 B1 F4 '
_chemical_formula_sum 'C17 H27 B F4 Rh'
_chemical_formula_weight 434.10
_space_group_IT_number 86
_symmetry_cell_setting tetragonal
_symmetry_space_group_name_Hall '-P 4bc'
_symmetry_space_group_name_H-M 'P 42/n :2'
_atom_sites_solution_hydrogens geom
_atom_sites_solution_primary direct
_cell_angle_alpha 90
_cell_angle_beta 90
_cell_angle_gamma 90
_cell_formula_units_Z 8.00
_cell_length_a 21.183(2)
_cell_length_b 21.180(3)
_cell_length_c 8.324(2)
_cell_measurement_reflns_used 25
_cell_measurement_temperature 25
_cell_measurement_theta_max 14
_cell_measurement_theta_min 12
_cell_volume 3734.6(11)
_computing_cell_refinement 'CAD-4 EXPRESS software (Enraf-Nonius)'
_computing_data_collection 'CAD-4 EXPRESS software (Enraf-Nonius)'
_computing_data_reduction
;
RC93 (Watkin, D.J., Prout, C.K., Lilley, P.M.deQ. 1994)
;
_computing_molecular_graphics
;
 CAMERON (Watkin, Prout & Pearce,  1996)
;
_computing_publication_material
;
CRYSTALS Issue 10 (Watkin, Prout, Carruthers & Betteridge, 1996)
;
_computing_structure_refinement
;
CRYSTALS Issue 10 (Watkin, Prout, Carruthers & Betteridge, 1996)
;
_computing_structure_solution 'SIR92 (Giacovazzo et al, 1992)'
_diffrn_ambient_temperature 293
_diffrn_measurement_device '  Enraf-nonius CAD4 '
_diffrn_measurement_method 2\q/\w
_diffrn_radiation_monochromator graphite
_diffrn_radiation_type 'Mo K\a'
_diffrn_radiation_wavelength 0.71073
_diffrn_reflns_av_R_equivalents 0.021
_diffrn_reflns_limit_h_max 20
_diffrn_reflns_limit_h_min 0
_diffrn_reflns_limit_k_max 20
_diffrn_reflns_limit_k_min 0
_diffrn_reflns_limit_l_max 8
_diffrn_reflns_limit_l_min 0
_diffrn_reflns_number 2027
_diffrn_reflns_theta_max 26.0
_diffrn_reflns_theta_min 1.50
_diffrn_standards_decay_% 1.10
_diffrn_standards_interval_time 3600
_diffrn_standards_number 3
_exptl_absorpt_coefficient_mu 0.93
_exptl_absorpt_correction_T_max 1.04
_exptl_absorpt_correction_T_min 0.94
_exptl_absorpt_correction_type DIFABS
_exptl_absorpt_process_details 'refined from delta-F'
_exptl_crystal_colour 'yellow '
_exptl_crystal_density_diffrn 1.54
_exptl_crystal_description 'parallelepiped '
_exptl_crystal_F_000 1758.2
_exptl_crystal_size_max 0.40
_exptl_crystal_size_mid 0.20
_exptl_crystal_size_min 0.18
_refine_diff_density_max 0.91
_refine_diff_density_min -1.35
_refine_ls_extinction_method None
_refine_ls_goodness_of_fit_obs 1.0947
_refine_ls_hydrogen_treatment constr
_refine_ls_matrix_type full
_refine_ls_number_parameters 209
_refine_ls_number_reflns 1083
_refine_ls_R_factor_obs 0.0473
_refine_ls_shift/esd_max 0.411864
_refine_ls_structure_factor_coef F
_refine_ls_weighting_details
;
 Chebychev polynomial (Carruthers & Watkin, 1979)
;
_refine_ls_weighting_scheme calc
_refine_ls_wR_factor_obs 0.0526
_reflns_limit_h_max 14
_reflns_limit_h_min -13
_reflns_limit_k_max 20
_reflns_limit_k_min 0
_reflns_limit_l_max 8
_reflns_limit_l_min 0
_reflns_number_observed 1083
_reflns_number_total 1732
_reflns_observed_criterion >3.00\s(I)
_cod_data_source_file ic960395g_2.cif
_cod_data_source_block IC960395G_2
_cod_depositor_comments
;
The following automatic conversions were performed:

'_symmetry_cell_setting' value 'tetragonal ' changed to 'tetragonal'
according to the built-in table from CIF Core dictionary named
'cif_core.dic' version 2.4.1 from 2010-06-29.

Automatic conversion script
Id: cif_fix_values 1715 2011-07-08 13:25:40Z adriana 
;
_cod_original_cell_volume 3734.54(1)
_cod_original_sg_symbol_H-M 'P 42/n '
_cod_original_formula_sum ' C17 H27 Rh1 B1 F4 '
_cod_database_code 4323389

loop_
_symmetry_equiv_pos_as_xyz
x,y,z
-x,-y,-z
-y,x+1/2,z+1/2
y,-x+1/2,-z+1/2
-x+1/2,-y+1/2,z
x+1/2,y+1/2,-z
y+1/2,-x,z+1/2
-y+1/2,x,-z+1/2

loop_
_atom_site_aniso_label
_atom_site_aniso_U_11
_atom_site_aniso_U_22
_atom_site_aniso_U_33
_atom_site_aniso_U_23
_atom_site_aniso_U_13
_atom_site_aniso_U_12
RH1 0.0532(6) 0.0554(6) 0.0566(5) 0.0010(6) -0.0022(5) -0.0011(5)
C1 0.11(1) 0.10(1) 0.061(9) 0.010(9) 0.015(9) -0.032(9)
C2 0.11(1) 0.08(1) 0.07(1) -0.002(8) 0.004(9) 0.025(8)
C3 0.10(1) 0.09(1) 0.056(8) 0.000(8) -0.020(8) -0.012(9)
C4 0.09(1) 0.11(1) 0.08(1) 0.001(9) -0.020(8) 0.021(9)
C5 0.18(2) 0.08(1) 0.039(8) -0.001(7) -0.01(1) -0.01(1)
C6 0.069(8) 0.10(1) 0.063(9) 0.003(8) -0.014(7) -0.013(7)
C7 0.069(9) 0.12(1) 0.10(1) 0.01(1) -0.024(9) 0.007(9)
C8 0.13(1) 0.11(1) 0.15(2) 0.03(1) -0.04(1) 0.03(1)
C9 0.12(1) 0.073(9) 0.10(1) 0.010(9) -0.02(1) -0.011(9)
C10 0.072(9) 0.09(1) 0.059(9) 0.013(8) -0.007(7) -0.021(8)
C11 0.072(8) 0.071(9) 0.055(8) 0.011(7) -0.002(7) -0.001(7)
C12 0.12(1) 0.069(9) 0.08(1) -0.011(8) 0.024(9) 0.014(9)
C13 0.09(1) 0.11(1) 0.08(1) -0.012(9) -0.025(9) -0.008(9)

loop_
_atom_site_label
_atom_site_fract_x
_atom_site_fract_y
_atom_site_fract_z
_atom_site_U_iso_or_equiv
_atom_site_occupancy
_atom_site_thermal_displace_type
RH1 0.37433(4) 0.08330(4) 0.6875(1) 0.0550 1.0000 Uani
C1 0.3358(7) 0.0509(7) 0.921(2) 0.0853 1.0000 Uani
C2 0.3566(7) 0.1142(6) 0.942(2) 0.0840 1.0000 Uani
C3 0.4199(7) 0.1154(6) 0.918(1) 0.0779 1.0000 Uani
C4 0.4419(7) 0.0530(8) 0.884(2) 0.0892 1.0000 Uani
C5 0.3898(9) 0.0132(6) 0.892(1) 0.0812 1.0000 Uani
C6 0.3100(6) 0.0490(6) 0.513(2) 0.0735 1.0000 Uani
C7 0.2926(6) 0.1094(7) 0.561(2) 0.0904 1.0000 Uani
C8 0.3062(8) 0.1679(8) 0.457(2) 0.1179 1.0000 Uani
C9 0.3709(7) 0.1756(6) 0.409(2) 0.0925 1.0000 Uani
C10 0.4184(6) 0.1399(6) 0.513(1) 0.0714 1.0000 Uani
C11 0.4353(5) 0.0776(5) 0.488(1) 0.0648 1.0000 Uani
C12 0.4096(7) 0.0381(6) 0.355(2) 0.0866 1.0000 Uani
C13 0.3382(7) 0.0327(7) 0.357(2) 0.0904 1.0000 Uani
C50 0.413(1) -0.060(1) 0.874(3) 0.075(7) 0.5000 Uiso
C51 0.373(1) -0.089(2) 0.761(4) 0.077(8) 0.5000 Uiso
C500 0.369(1) -0.058(1) 0.896(3) 0.057(6) 0.4000 Uiso
C501 0.400(1) -0.085(2) 0.745(5) 0.090(9) 0.4000 Uiso
C101 0.4484(8) -0.1866(8) 0.748(2) 0.117(5) 1.0000 Uiso
C102 0.3367(8) -0.1884(7) 0.743(2) 0.108(5) 1.0000 Uiso
N1 0.3879(9) -0.1611(9) 0.807(3) 0.068(5) 0.5000 Uiso
N100 0.393(1) -0.158(1) 0.711(3) 0.098(7) 0.4000 Uiso
B1 0.3952(5) -0.1742(5) 0.262(1) 0.16(1) 1.0000 Uiso
F10 0.4279(9) -0.2155(8) 0.351(2) 0.141(7) 0.5000 Uiso
F11 0.433(1) -0.128(1) 0.219(3) 0.20(1) 0.5000 Uiso
F12 0.374(1) -0.202(1) 0.131(2) 0.20(1) 0.5000 Uiso
F13 0.348(1) -0.153(1) 0.343(3) 0.24(1) 0.5000 Uiso
F20 0.385(1) -0.216(1) 0.375(2) 0.22(1) 0.5000 Uiso
F21 0.4177(9) -0.1218(8) 0.330(2) 0.152(7) 0.5000 Uiso
F22 0.3419(9) -0.162(1) 0.190(3) 0.190(9) 0.5000 Uiso
F23 0.435(1) -0.1957(9) 0.155(2) 0.167(8) 0.5000 Uiso
H11 0.2928 0.0364 0.9258 0.1067 1.0000 Uiso
H21 0.3308 0.1500 0.9690 0.1042 1.0000 Uiso
H31 0.4463 0.1522 0.9241 0.0955 1.0000 Uiso
H41 0.4844 0.0408 0.8591 0.1110 1.0000 Uiso
H61 0.3028 0.0153 0.5881 0.0903 1.0000 Uiso
H71 0.2716 0.1148 0.6624 0.1123 1.0000 Uiso
H81 0.2937 0.2042 0.5180 0.1549 1.0000 Uiso
H82 0.2806 0.1645 0.3625 0.1549 1.0000 Uiso
H91 0.3808 0.2199 0.4132 0.1131 1.0000 Uiso
H92 0.3750 0.1611 0.2999 0.1131 1.0000 Uiso
H101 0.4376 0.1624 0.6004 0.0910 1.0000 Uiso
H111 0.4655 0.0591 0.5603 0.0788 1.0000 Uiso
H121 0.4270 -0.0036 0.3654 0.1087 1.0000 Uiso
H122 0.4223 0.0563 0.2553 0.1087 1.0000 Uiso
H131 0.3269 -0.0100 0.3305 0.1119 1.0000 Uiso
H132 0.3214 0.0607 0.2764 0.1119 1.0000 Uiso

loop_
_atom_type_symbol
_atom_type_scat_dispersion_real
_atom_type_scat_dispersion_imag
_atom_type_scat_Cromer_Mann_a1
_atom_type_scat_Cromer_Mann_b1
_atom_type_scat_Cromer_Mann_a2
_atom_type_scat_Cromer_Mann_b2
_atom_type_scat_Cromer_Mann_a3
_atom_type_scat_Cromer_Mann_b3
_atom_type_scat_Cromer_Mann_a4
_atom_type_scat_Cromer_Mann_b4
_atom_type_scat_Cromer_Mann_c
_atom_type_scat_source
'C   ' 0.0020 0.0020 2.3100 20.8439 1.0200 10.2075 1.5886 0.5687 0.8650 51.6512 0.2156 International_Tables_Vol_IV_Table_2.2B
'H   ' 0.0000 0.0000 0.4930 10.5109 0.3229 26.1257 0.1402 3.1424 0.0408 57.7997 0.0030 International_Tables_Vol_IV_Table_2.2B
'Cl  ' 0.1320 0.1590 11.4604 0.0104 7.1964 1.1662 6.2556 18.5194 1.6455 47.7784 -9.5574 International_Tables_Vol_IV_Table_2.2B
'Rh  ' -1.2870 0.9190 19.2957 0.7515 14.3501 8.2176 4.7343 25.8749 1.2892 98.6062 5.3280 International_Tables_Vol_IV_Table_2.2B
'N   ' 0.0040 0.0030 12.2126 0.0057 3.1322 9.8933 2.0125 28.9975 1.1663 0.5826 -11.5290 International_Tables_Vol_IV_Table_2.2B
'B   ' 0.0000 0.0010 2.0545 23.2185 1.3326 1.0210 1.0979 60.3498 0.7068 0.1403 -0.1932 International_Tables_Vol_IV_Table_2.2B
'F   ' 0.0140 0.0100 3.5392 10.2825 2.6412 4.2944 1.5170 0.2615 1.0243 26.1476 0.2776 International_Tables_Vol_IV_Table_2.2B

loop_
_geom_angle_atom_site_label_1
_geom_angle_site_symmetry_1
_geom_angle_atom_site_label_2
_geom_angle_site_symmetry_2
_geom_angle_atom_site_label_3
_geom_angle_site_symmetry_3
_geom_angle
_geom_angle_publ_flag
C1 . RH1 . C2 . 37.1(5) no
C1 . RH1 . C3 . 60.2(5) no
C2 . RH1 . C3 . 35.0(5) no
C1 . RH1 . C4 . 60.8(5) no
C2 . RH1 . C4 . 60.5(5) no
C3 . RH1 . C4 . 36.9(5) no
C1 . RH1 . C5 . 36.6(5) no
C2 . RH1 . C5 . 60.6(4) no
C3 . RH1 . C5 . 59.9(5) no
C4 . RH1 . C5 . 35.6(5) no
C1 . RH1 . C6 . 104.9(5) no
C2 . RH1 . C6 . 129.6(5) no
C3 . RH1 . C6 . 164.1(5) no
C4 . RH1 . C6 . 143.4(5) no
C5 . RH1 . C6 . 112.3(5) no
C1 . RH1 . C7 . 102.6(6) no
C2 . RH1 . C7 . 105.0(5) no
C3 . RH1 . C7 . 134.5(6) no
C4 . RH1 . C7 . 163.2(6) no
C5 . RH1 . C7 . 131.6(6) no
C1 . RH1 . C10 . 161.0(5) no
C2 . RH1 . C10 . 124.0(5) no
C3 . RH1 . C10 . 103.1(5) no
C4 . RH1 . C10 . 112.3(5) no
C5 . RH1 . C10 . 145.4(6) no
C1 . RH1 . C11 . 154.0(5) no
C2 . RH1 . C11 . 149.5(5) no
C3 . RH1 . C11 . 115.2(5) no
C4 . RH1 . C11 . 99.5(5) no
C5 . RH1 . C11 . 117.5(5) no
C6 . RH1 . C7 . 38.4(5) no
C6 . RH1 . C10 . 90.5(5) no
C7 . RH1 . C10 . 82.4(5) no
C6 . RH1 . C11 . 80.6(5) no
C7 . RH1 . C11 . 97.2(5) no
C10 . RH1 . C11 . 38.4(4) no
RH1 . C1 . C2 . 72.7(8) no
RH1 . C1 . C5 . 74.0(8) no
C2 . C1 . C5 . 107.5(12) no
RH1 . C1 . H11 . 118.6(11) no
C2 . C1 . H11 . 126.1(15) no
C5 . C1 . H11 . 126.4(15) no
RH1 . C2 . C1 . 70.3(8) no
RH1 . C2 . C3 . 72.6(8) no
C1 . C2 . C3 . 107.8(12) no
RH1 . C2 . H21 . 122.7(10) no
C1 . C2 . H21 . 126.6(15) no
C3 . C2 . H21 . 125.5(15) no
RH1 . C3 . C2 . 72.4(8) no
RH1 . C3 . C4 . 72.0(7) no
C2 . C3 . C4 . 109.6(12) no
RH1 . C3 . H31 . 122.4(9) no
C2 . C3 . H31 . 125.7(14) no
C4 . C3 . H31 . 124.7(15) no
RH1 . C4 . C3 . 71.2(7) no
RH1 . C4 . C5 . 72.8(8) no
C3 . C4 . C5 . 106.9(13) no
RH1 . C4 . H41 . 120.9(10) no
C3 . C4 . H41 . 126.8(16) no
C5 . C4 . H41 . 126.3(17) no
RH1 . C5 . C1 . 69.3(8) no
RH1 . C5 . C4 . 71.6(8) no
C1 . C5 . C4 . 108.0(12) no
RH1 . C5 . C50 . 126.4(12) no
C1 . C5 . C50 . 142.4(17) no
C4 . C5 . C50 . 109.5(17) no
RH1 . C5 . C500 . 126.8(12) no
C1 . C5 . C500 . 107.7(16) no
C4 . C5 . C500 . 144.0(18) no
C50 . C5 . C500 . 34.6(11) no
RH1 . C6 . C7 . 70.1(7) no
RH1 . C6 . C13 . 115.1(9) no
C7 . C6 . C13 . 125.0(13) no
RH1 . C6 . H61 . 85.0(7) no
C7 . C6 . H61 . 117.4(14) no
C13 . C6 . H61 . 117.6(13) no
RH1 . C7 . C6 . 71.4(7) no
RH1 . C7 . C8 . 109.8(10) no
C6 . C7 . C8 . 122.3(14) no
RH1 . C7 . H71 . 88.3(9) no
C6 . C7 . H71 . 118.7(15) no
C8 . C7 . H71 . 118.9(15) no
C7 . C8 . C9 . 115.4(12) no
C7 . C8 . H81 . 107.5(18) no
C9 . C8 . H81 . 108.8(16) no
C7 . C8 . H82 . 107.0(15) no
C9 . C8 . H82 . 108.4(18) no
H81 . C8 . H82 . 109.8(14) no
C8 . C9 . C10 . 114.3(13) no
C8 . C9 . H91 . 107.9(15) no
C10 . C9 . H91 . 108.4(12) no
C8 . C9 . H92 . 108.5(14) no
C10 . C9 . H92 . 108.4(13) no
H91 . C9 . H92 . 109.3(14) no
RH1 . C10 . C9 . 112.5(9) no
RH1 . C10 . C11 . 71.0(7) no
C9 . C10 . C11 . 123.9(11) no
RH1 . C10 . H101 . 86.9(8) no
C9 . C10 . H101 . 117.7(13) no
C11 . C10 . H101 . 118.5(12) no
RH1 . C11 . C10 . 70.6(7) no
RH1 . C11 . C12 . 113.0(8) no
C10 . C11 . C12 . 123.5(11) no
RH1 . C11 . H111 . 86.4(7) no
C10 . C11 . H111 . 117.9(12) no
C12 . C11 . H111 . 118.6(12) no
C11 . C12 . C13 . 113.8(11) no
C11 . C12 . H121 . 108.1(13) no
C13 . C12 . H121 . 108.2(13) no
C11 . C12 . H122 . 108.4(12) no
C13 . C12 . H122 . 108.6(14) no
H121 . C12 . H122 . 109.8(12) no
C6 . C13 . C12 . 113.2(11) no
C6 . C13 . H131 . 108.7(13) no
C12 . C13 . H131 . 108.6(13) no
C6 . C13 . H132 . 108.7(13) no
C12 . C13 . H132 . 108.4(13) no
H131 . C13 . H132 . 109.2(12) no
C5 . C50 . C51 . 107.2(22) no
C5 . C50 . C500 . 69.2(24) no
C51 . C50 . C500 . 63.8(23) no
C5 . C50 . C501 . 115.7(25) no
C51 . C50 . C501 . 25.1(19) no
C500 . C50 . C501 . 88.6(30) no
C50 . C51 . C500 . 41.0(16) no
C50 . C51 . C501 . 61.2(55) no
C500 . C51 . C501 . 101.6(66) no
C50 . C51 . N1 . 97.9(22) no
C500 . C51 . N1 . 106.8(24) no
C501 . C51 . N1 . 88.5(62) no
C50 . C51 . N100 . 114.8(25) no
C500 . C51 . N100 . 135.6(28) no
C501 . C51 . N100 . 77.7(62) no
N1 . C51 . N100 . 29.5(13) no
C5 . C500 . C50 . 76.2(24) no
C5 . C500 . C51 . 116.4(23) no
C50 . C500 . C51 . 75.2(26) no
C5 . C500 . C501 . 102.9(21) no
C50 . C500 . C501 . 53.2(22) no
C51 . C500 . C501 . 22.3(18) no
C50 . C501 . C51 . 93.7(64) no
C50 . C501 . C500 . 38.2(16) no
C51 . C501 . C500 . 56.1(56) no
C50 . C501 . N1 . 100.6(27) no
C51 . C501 . N1 . 71.1(59) no
C500 . C501 . N1 . 92.6(21) no
C50 . C501 . N100 . 127.7(32) no
C51 . C501 . N100 . 80.6(63) no
C500 . C501 . N100 . 118.9(26) no
N1 . C501 . N100 . 28.5(13) no
N1 . C101 . N100 . 33.1(13) no
N1 . C102 . N100 . 34.8(13) no
C51 . N1 . C501 . 20.5(14) no
C51 . N1 . C101 . 116.1(17) no
C501 . N1 . C101 . 96.4(16) no
C51 . N1 . C102 . 99.1(17) no
C501 . N1 . C102 . 114.2(19) no
C101 . N1 . C102 . 114.3(17) no
C51 . N1 . N100 . 73.6(29) no
C501 . N1 . N100 . 66.8(30) no
C101 . N1 . N100 . 65.3(27) no
C102 . N1 . N100 . 75.5(28) no
C51 . N100 . C501 . 21.8(15) no
C51 . N100 . C101 . 125.7(24) no
C501 . N100 . C101 . 108.1(23) no
C51 . N100 . C102 . 98.4(20) no
C501 . N100 . C102 . 120.1(23) no
C101 . N100 . C102 . 119.5(23) no
C51 . N100 . N1 . 76.9(29) no
C501 . N100 . N1 . 84.7(32) no
C101 . N100 . N1 . 81.5(30) no
C102 . N100 . N1 . 69.7(27) no
F10 . B1 . F11 . 109.2(8) no
F10 . B1 . F12 . 109.9(8) no
F11 . B1 . F12 . 108.3(8) no
F10 . B1 . F13 . 109.7(8) no
F11 . B1 . F13 . 110.2(8) no
F12 . B1 . F13 . 109.5(8) no
F10 . B1 . F20 . 41.1(10) no
F11 . B1 . F20 . 143.6(12) no
F12 . B1 . F20 . 103.4(12) no
F13 . B1 . F20 . 74.5(11) no
F10 . B1 . F21 . 97.0(11) no
F11 . B1 . F21 . 43.8(10) no
F12 . B1 . F21 . 147.8(12) no
F13 . B1 . F21 . 76.0(11) no
F20 . B1 . F21 . 108.5(8) no
F10 . B1 . F22 . 146.3(12) no
F11 . B1 . F22 . 104.3(13) no
F12 . B1 . F22 . 54.7(10) no
F13 . B1 . F22 . 59.9(11) no
F20 . B1 . F22 . 108.5(8) no
F10 . B1 . F23 . 79.6(10) no
F11 . B1 . F23 . 71.7(11) no
F12 . B1 . F23 . 59.8(10) no
F13 . B1 . F23 . 168.4(11) no
F20 . B1 . F23 . 111.1(8) no
F21 . B1 . F22 . 109.6(8) no
F21 . B1 . F23 . 110.6(8) no
F22 . B1 . F23 . 108.5(8) no
B1 . F10 . F20 . 68.2(14) no
B1 . F11 . F21 . 69.5(14) no
B1 . F11 . F23 . 54.1(9) no
F21 . F11 . F23 . 117.4(19) no
B1 . F12 . F22 . 62.1(11) no
B1 . F12 . F23 . 59.9(10) no
F22 . F12 . F23 . 115.2(17) no
B1 . F13 . F20 . 53.7(9) no
B1 . F13 . F21 . 53.4(9) no
F20 . F13 . F21 . 85.0(12) no
B1 . F13 . F22 . 60.7(11) no
F20 . F13 . F22 . 95.3(15) no
F21 . F13 . F22 . 95.1(14) no
B1 . F20 . F10 . 70.6(15) no
B1 . F20 . F13 . 51.8(9) no
F10 . F20 . F13 . 115.1(19) no
B1 . F21 . F11 . 66.7(14) no
B1 . F21 . F13 . 50.6(8) no
F11 . F21 . F13 . 107.4(18) no
B1 . F22 . F12 . 63.2(11) no
B1 . F22 . F13 . 59.4(11) no
F12 . F22 . F13 . 116.8(18) no
B1 . F23 . F11 . 54.1(9) no
B1 . F23 . F12 . 60.4(10) no
F11 . F23 . F12 . 96.6(14) no

loop_
_geom_bond_atom_site_label_1
_geom_bond_site_symmetry_1
_geom_bond_atom_site_label_2
_geom_bond_site_symmetry_2
_geom_bond_distance
_geom_bond_publ_flag
RH1 . C1 . 2.22(1) no
RH1 . C2 . 2.25(1) no
RH1 . C3 . 2.26(1) no
RH1 . C4 . 2.27(1) no
RH1 . C5 . 2.28(1) no
RH1 . C6 . 2.12(1) no
RH1 . C7 . 2.10(1) no
RH1 . C10 . 2.10(1) no
RH1 . C11 . 2.11(1) no
C1 . C2 . 1.42(2) yes
C1 . C5 . 1.42(2) yes
C1 . H11 . 0.96(1) no
C2 . C3 . 1.36(2) yes
C2 . H21 . 0.96(1) no
C3 . C4 . 1.43(2) yes
C3 . H31 . 0.96(1) no
C4 . C5 . 1.39(2) yes
C4 . H41 . 0.96(1) no
C5 . C50 . 1.63(3) yes
C5 . C500 . 1.57(3) yes
C6 . C7 . 1.39(2) yes
C6 . C13 . 1.48(2) yes
C6 . H61 . 0.96(1) no
C7 . C8 . 1.54(2) yes
C7 . H71 . 0.96(2) no
C8 . C9 . 1.44(2) yes
C8 . H81 . 0.96(2) no
C8 . H82 . 0.96(2) no
C9 . C10 . 1.53(2) yes
C9 . H91 . 0.96(1) no
C9 . H92 . 0.96(2) no
C10 . C11 . 1.38(2) yes
C10 . H101 . 0.96(1) no
C11 . C12 . 1.49(2) yes
C11 . H111 . 0.96(1) no
C12 . C13 . 1.52(2) yes
C12 . H121 . 0.96(1) no
C12 . H122 . 0.96(1) no
C13 . H131 . 0.96(1) no
C13 . H132 . 0.96(1) no
C50 . C51 . 1.40(4) yes
C50 . C500 . 0.95(3) yes
C50 . C501 . 1.23(4) yes
C51 . C500 . 1.30(4) yes
C51 . C501 . 0.60(4) yes
C51 . N1 . 1.61(4) yes
C51 . N100 . 1.59(4) yes
C500 . C501 . 1.54(5) yes
C501 . N1 . 1.70(4) yes
C501 . N100 . 1.57(5) yes
C101 . N1 . 1.48(3) yes
C101 . N100 . 1.36(3) yes
C102 . N1 . 1.34(2) yes
C102 . N100 . 1.38(3) yes
N1 . N100 . 0.82(3) yes
B1 . F10 . 1.34(1) yes
B1 . F11 . 1.31(2) yes
B1 . F12 . 1.32(2) yes
B1 . F13 . 1.29(2) yes
B1 . F20 . 1.32(2) yes
B1 . F21 . 1.34(2) yes
B1 . F22 . 1.30(2) yes
B1 . F23 . 1.31(2) yes
F10 . F20 . 0.94(2) yes
F11 . F21 . 0.99(2) yes
F11 . F23 . 1.53(2) yes
F12 . F22 . 1.20(2) yes
F12 . F23 . 1.31(2) yes
F13 . F20 . 1.58(2) yes
F13 . F21 . 1.61(2) yes
F13 . F22 . 1.29(2) yes
